data_7061244
loop_
_publ_author_name
'Yamada, Shigeyuki'
'Sato, Masaya'
'Uto, Eiji'
'Kataoka, Mitsuki'
'Morita, Masato'
'Konno, Tsutomu'

_publ_section_title
;
 Fluorinated tolane-based fluorophores bearing a branched flexible unit
 with aggregation-induced emission enhancement characteristics
;
_journal_issue 7
_journal_name_full 'New Journal of Chemistry'
_journal_page_first 3392
_journal_page_last 3400
_journal_paper_doi 10.1039/D1NJ05822C
_journal_volume 46
_journal_year 2022
_chemical_formula_moiety 'C18 H13 F5 O2'
_chemical_formula_sum 'C18 H13 F5 O2'
_chemical_formula_weight 356.28
_space_group_crystal_system triclinic
_space_group_IT_number 2
_space_group_name_Hall '-P 1'
_space_group_name_H-M_alt 'P -1'
_atom_sites_solution_hydrogens geom
_atom_sites_solution_primary dual
_audit_creation_date 2020-12-02
_audit_creation_method
;
Olex2 1.3
(compiled 2020.11.12 svn.r5f609507 for OlexSys, GUI svn.r6226)
;
_audit_update_record
;
2021-10-29 deposited with the CCDC.	2022-01-25 downloaded from the CCDC.
;
_cell_angle_alpha 65.696(6)
_cell_angle_beta 71.888(6)
_cell_angle_gamma 76.943(6)
_cell_formula_units_Z 2
_cell_length_a 7.5715(6)
_cell_length_b 10.6727(6)
_cell_length_c 11.9855(7)
_cell_measurement_reflns_used 4270
_cell_measurement_temperature 293(2)
_cell_measurement_theta_max 26.1430
_cell_measurement_theta_min 2.8270
_cell_volume 833.57(10)
_computing_cell_refinement 'CrysAlisPro 1.171.39.43a (Rigaku OD, 2018)'
_computing_data_collection 'CrysAlisPro 1.171.39.43a (Rigaku OD, 2018)'
_computing_data_reduction 'CrysAlisPro 1.171.39.43a (Rigaku OD, 2018)'
_computing_molecular_graphics 'Olex2 1.3 (Dolomanov et al., 2009)'
_computing_publication_material 'Olex2 1.3 (Dolomanov et al., 2009)'
_computing_structure_refinement 'SHELXL 2018/3 (Sheldrick, 2015)'
_computing_structure_solution 'SHELXT 2018/2 (Sheldrick, 2018)'
_diffrn_ambient_temperature 293(2)
_diffrn_detector 'CCD plate'
_diffrn_measured_fraction_theta_full 0.999
_diffrn_measured_fraction_theta_max 0.997
_diffrn_measurement_details
;
List of Runs (angles in degrees, time in seconds):

  # Type    Start    End  Width  t~exp~   \w     \q     \k     \f   Frames
#--------------------------------------------------------------------------
  1  \w    -14.00  27.00   0.25    0.80    --    5.00  76.00  90.00  164
  2  \w    -53.00  -1.00   0.25    0.80    --  -11.60  76.00 -30.00  208
  3  \w     48.00  74.00   0.25    0.80    --  -11.60  76.00 -30.00  104
  4  \w    -47.00  43.00   0.25    0.80    --  -11.60  57.00  90.00  360
  5  \w    -44.00  54.00   0.25    0.80    --  -11.60  57.00-180.00  392
  6  \w    -94.00  74.00   0.25    0.80    --  -11.60  19.00   0.00  672
;
_diffrn_measurement_device 'four-circle diffractometer'
_diffrn_measurement_device_type 'XtaLAB AFC11 (RINC): Kappa single'
_diffrn_measurement_method '\w scans'
_diffrn_orient_matrix_type 'CrysAlisPro convention (1999,Acta A55,543-557)'
_diffrn_orient_matrix_UB_11 -0.0386389000
_diffrn_orient_matrix_UB_12 0.0673212000
_diffrn_orient_matrix_UB_13 -0.0007800000
_diffrn_orient_matrix_UB_21 -0.0539462000
_diffrn_orient_matrix_UB_22 -0.0290937000
_diffrn_orient_matrix_UB_23 0.0627623000
_diffrn_orient_matrix_UB_31 0.0737407000
_diffrn_orient_matrix_UB_32 0.0028240000
_diffrn_orient_matrix_UB_33 0.0233901000
_diffrn_radiation_monochromator mirror
_diffrn_radiation_probe x-ray
_diffrn_radiation_type 'Mo K\a'
_diffrn_radiation_wavelength 0.71073
_diffrn_reflns_av_R_equivalents 0.0159
_diffrn_reflns_av_unetI/netI 0.0217
_diffrn_reflns_Laue_measured_fraction_full 0.999
_diffrn_reflns_Laue_measured_fraction_max 0.997
_diffrn_reflns_limit_h_max 9
_diffrn_reflns_limit_h_min -9
_diffrn_reflns_limit_k_max 13
_diffrn_reflns_limit_k_min -13
_diffrn_reflns_limit_l_max 15
_diffrn_reflns_limit_l_min -15
_diffrn_reflns_number 10966
_diffrn_reflns_point_group_measured_fraction_full 0.999
_diffrn_reflns_point_group_measured_fraction_max 0.997
_diffrn_reflns_theta_full 25.242
_diffrn_reflns_theta_max 27.480
_diffrn_reflns_theta_min 2.270
_diffrn_source 'Rotating-anode X-ray tube'
_diffrn_source_type 'Rigaku (Mo) X-ray Source'
_exptl_absorpt_coefficient_mu 0.129
_exptl_absorpt_correction_T_max 1.00000
_exptl_absorpt_correction_T_min 0.81370
_exptl_absorpt_correction_type multi-scan
_exptl_absorpt_process_details
;
CrysAlisPro 1.171.39.43a (Rigaku Oxford Diffraction, 2018)
Empirical absorption correction using spherical harmonics,
 implemented in SCALE3 ABSPACK scaling algorithm.
;
_exptl_crystal_colour colourless
_exptl_crystal_colour_primary colourless
_exptl_crystal_density_diffrn 1.419
_exptl_crystal_description block
_exptl_crystal_F_000 364
_exptl_crystal_size_max 0.549
_exptl_crystal_size_mid 0.481
_exptl_crystal_size_min 0.43
_refine_diff_density_max 0.853
_refine_diff_density_min -0.613
_refine_diff_density_rms 0.109
_refine_ls_extinction_method none
_refine_ls_goodness_of_fit_ref 1.933
_refine_ls_hydrogen_treatment constr
_refine_ls_matrix_type full
_refine_ls_number_parameters 228
_refine_ls_number_reflns 3806
_refine_ls_number_restraints 0
_refine_ls_restrained_S_all 1.933
_refine_ls_R_factor_all 0.1695
_refine_ls_R_factor_gt 0.1432
_refine_ls_shift/su_max 0.000
_refine_ls_shift/su_mean 0.000
_refine_ls_structure_factor_coef Fsqd
_refine_ls_weighting_details 'w=1/[\s^2^(Fo^2^)+(0.2000P)^2^] where P=(Fo^2^+2Fc^2^)/3'
_refine_ls_weighting_scheme calc
_refine_ls_wR_factor_gt 0.4805
_refine_ls_wR_factor_ref 0.5001
_reflns_Friedel_coverage 0.000
_reflns_number_gt 2271
_reflns_number_total 3806
_reflns_threshold_expression 'I > 2\s(I)'
_cod_data_source_file d1nj05822c2.cif
_cod_data_source_block exp_346
_cod_depositor_comments 'Adding full bibliography for 7061242--7061245.cif.'
_cod_original_cell_volume 833.57(11)
_cod_database_code 7061244
_shelx_shelxl_version_number 2018/3
_chemical_oxdiff_formula C18H13F5O2
_shelx_space_group_comment
;
The symmetry employed for this shelxl refinement is uniquely defined
by the following loop, which should always be used as a source of
symmetry information in preference to the above space-group names.
They are only intended as comments.
;
_shelx_estimated_absorpt_t_max 0.947
_shelx_estimated_absorpt_t_min 0.933
_reflns_odcompleteness_completeness 99.66
_reflns_odcompleteness_iscentric 1
_reflns_odcompleteness_theta 27.42
_olex2_refinement_description
;
1. Fixed Uiso
 At 1.2 times of:
  All C(H) groups, All C(H,H) groups
 At 1.5 times of:
  All C(H,H,H) groups
2.a Ternary CH refined with riding coordinates:
 C00I(H00I)
2.b Secondary CH2 refined with riding coordinates:
 C00M(H00B,H00D)
2.c Aromatic/amide H refined with riding coordinates:
 C00A(H00A), C00C(H00C), C00E(H00E), C00H(H00H)
2.d Idealised Me refined as rotating group:
 C00N(H00F,H00G,H00J), C2(H2A,H2B,H2C)
;
_olex2_submission_special_instructions 'No special instructions were received'
_oxdiff_exptl_absorpt_empirical_details
;
Empirical correction (ABSPACK) includes:
- Absorption correction using spherical harmonics
- Frame scaling
;
_oxdiff_exptl_absorpt_empirical_full_max 1.230
_oxdiff_exptl_absorpt_empirical_full_min 0.814

loop_
_space_group_symop_operation_xyz
'x, y, z'
'-x, -y, -z'

loop_
_atom_site_label
_atom_site_type_symbol
_atom_site_fract_x
_atom_site_fract_y
_atom_site_fract_z
_atom_site_U_iso_or_equiv
_atom_site_adp_type
_atom_site_occupancy
_atom_site_site_symmetry_order
_atom_site_calc_flag
_atom_site_refinement_flags_posn
_atom_site_refinement_flags_adp
_atom_site_refinement_flags_occupancy
_atom_site_disorder_assembly
_atom_site_disorder_group
O001 O 0.4427(5) 1.0898(3) 0.1424(3) 0.0978(10) Uani 1 1 d . . . . .
F002 F 0.7151(7) 0.4002(5) 0.7737(4) 0.1603(18) Uani 1 1 d . . . . .
F003 F 1.0286(5) -0.0406(3) 0.8427(4) 0.1439(14) Uani 1 1 d . . . . .
F004 F 0.9817(7) 0.2517(4) 0.4373(4) 0.1522(16) Uani 1 1 d . . . . .
C005 C 0.8409(5) 0.3345(4) 0.5998(4) 0.0800(11) Uani 1 1 d . . . . .
C006 C 0.5077(6) 0.9666(4) 0.2232(4) 0.0842(11) Uani 1 1 d . . . . .
F007 F 1.1018(7) 0.0079(4) 0.5929(6) 0.1666(18) Uani 1 1 d . . . . .
C008 C 0.6441(5) 0.7075(4) 0.3737(4) 0.0803(11) Uani 1 1 d . . . . .
F009 F 0.8438(7) 0.1577(6) 0.9316(3) 0.186(2) Uani 1 1 d . . . . .
C00A C 0.4820(7) 0.9354(5) 0.3509(4) 0.0878(12) Uani 1 1 d . . . . .
H00A H 0.417187 1.000170 0.386796 0.105 Uiso 1 1 calc R U . . .
C00B C 0.9390(6) 0.2305(5) 0.5596(4) 0.0916(13) Uani 1 1 d . . . . .
C00C C 0.5537(7) 0.8062(5) 0.4253(4) 0.0933(13) Uani 1 1 d . . . . .
H00C H 0.540466 0.786219 0.510463 0.112 Uiso 1 1 calc R U . . .
C00D C 0.8115(6) 0.3053(6) 0.7267(4) 0.0988(14) Uani 1 1 d . . . . .
C00E C 0.5988(6) 0.8696(4) 0.1730(4) 0.0841(11) Uani 1 1 d . . . . .
H00E H 0.617297 0.891254 0.086933 0.101 Uiso 1 1 calc R U . . .
C00F C 0.7156(5) 0.5740(4) 0.4517(4) 0.0870(12) Uani 1 1 d . . . . .
C00G C 0.7729(6) 0.4671(4) 0.5183(4) 0.0885(12) Uani 1 1 d . . . . .
C00H C 0.6648(6) 0.7394(5) 0.2467(4) 0.0879(12) Uani 1 1 d . . . . .
H00H H 0.722860 0.673438 0.210827 0.105 Uiso 1 1 calc R U . . .
C00I C 0.3787(7) 1.2063(5) 0.1800(5) 0.0983(13) Uani 1 1 d . . . . .
H00I H 0.296448 1.178971 0.265362 0.118 Uiso 1 1 calc R U . . .
C00J C 0.9658(6) 0.0817(5) 0.7637(5) 0.0966(14) Uani 1 1 d . . . . .
C00K C 1.0040(7) 0.1061(5) 0.6379(6) 0.1026(15) Uani 1 1 d . . . . .
C00L C 0.8724(7) 0.1813(6) 0.8075(4) 0.1084(17) Uani 1 1 d . . . . .
C00M C 0.5442(13) 1.2621(8) 0.1761(8) 0.148(3) Uani 1 1 d . . . . .
H00B H 0.646329 1.187902 0.183579 0.177 Uiso 1 1 calc R U . . .
H00D H 0.579815 1.332910 0.093019 0.177 Uiso 1 1 calc R U . . .
C00N C 0.2651(16) 1.3045(7) 0.0816(9) 0.178(4) Uani 1 1 d . . . . .
H00F H 0.345406 1.325721 -0.002005 0.266 Uiso 1 1 calc R U . . .
H00G H 0.216770 1.388420 0.097451 0.266 Uiso 1 1 calc R U . . .
H00J H 0.163313 1.259644 0.088835 0.266 Uiso 1 1 calc R U . . .
O00O O 0.5340(17) 1.3072(17) 0.2469(9) 0.279(6) Uani 1 1 d . . . . .
C2 C 0.676(3) 1.376(2) 0.2422(13) 0.259(8) Uani 1 1 d . . . . .
H2A H 0.675465 1.466052 0.176007 0.389 Uiso 1 1 calc R U . . .
H2B H 0.795160 1.323496 0.225706 0.389 Uiso 1 1 calc R U . . .
H2C H 0.654029 1.386308 0.321540 0.389 Uiso 1 1 calc R U . . .

loop_
_atom_site_aniso_label
_atom_site_aniso_U_11
_atom_site_aniso_U_22
_atom_site_aniso_U_33
_atom_site_aniso_U_23
_atom_site_aniso_U_13
_atom_site_aniso_U_12
O001 0.135(2) 0.0735(18) 0.0881(19) -0.0295(15) -0.0482(17) 0.0112(16)
F002 0.183(4) 0.152(3) 0.119(3) -0.065(2) -0.034(2) 0.057(3)
F003 0.138(3) 0.091(2) 0.160(3) 0.0127(19) -0.072(2) 0.0038(17)
F004 0.214(4) 0.149(3) 0.116(2) -0.064(2) -0.077(2) 0.015(3)
C005 0.074(2) 0.072(2) 0.083(2) -0.0089(18) -0.0294(17) -0.0128(17)
C006 0.097(2) 0.070(2) 0.083(2) -0.0175(19) -0.0386(19) -0.0013(18)
F007 0.203(4) 0.112(3) 0.234(5) -0.094(3) -0.121(4) 0.042(3)
C008 0.074(2) 0.076(2) 0.084(2) -0.0136(19) -0.0299(17) -0.0135(17)
F009 0.190(4) 0.210(5) 0.078(2) -0.016(2) -0.023(2) 0.041(3)
C00A 0.106(3) 0.077(2) 0.075(2) -0.0250(19) -0.0234(19) -0.006(2)
C00B 0.102(3) 0.092(3) 0.094(3) -0.033(2) -0.043(2) -0.011(2)
C00C 0.105(3) 0.099(3) 0.067(2) -0.015(2) -0.0270(19) -0.018(2)
C00D 0.089(2) 0.098(3) 0.084(3) -0.023(2) -0.0183(19) 0.013(2)
C00E 0.107(3) 0.071(2) 0.076(2) -0.0234(18) -0.037(2) 0.0000(19)
C00F 0.082(2) 0.069(2) 0.104(3) -0.011(2) -0.038(2) -0.0141(18)
C00G 0.086(2) 0.079(3) 0.090(3) -0.009(2) -0.033(2) -0.019(2)
C00H 0.100(3) 0.073(2) 0.095(3) -0.031(2) -0.037(2) 0.0007(19)
C00I 0.114(3) 0.078(3) 0.093(3) -0.029(2) -0.022(2) -0.002(2)
C00J 0.090(3) 0.076(3) 0.108(3) -0.009(2) -0.044(2) -0.002(2)
C00K 0.107(3) 0.079(3) 0.136(4) -0.044(3) -0.054(3) 0.004(2)
C00L 0.094(3) 0.115(4) 0.074(3) -0.005(2) -0.015(2) 0.001(3)
C00M 0.208(7) 0.125(5) 0.128(5) -0.069(4) -0.021(5) -0.038(5)
C00N 0.252(9) 0.082(4) 0.156(6) -0.040(4) -0.056(6) 0.064(5)
O00O 0.271(9) 0.432(18) 0.169(6) -0.092(9) -0.012(6) -0.201(11)
C2 0.315(16) 0.319(19) 0.185(9) -0.029(10) -0.104(10) -0.179(15)

loop_
_atom_type_symbol
_atom_type_description
_atom_type_scat_dispersion_real
_atom_type_scat_dispersion_imag
_atom_type_scat_source
C C 0.0033 0.0016 'International Tables Vol C Tables 4.2.6.8 and 6.1.1.4'
H H 0.0000 0.0000 'International Tables Vol C Tables 4.2.6.8 and 6.1.1.4'
O O 0.0106 0.0060 'International Tables Vol C Tables 4.2.6.8 and 6.1.1.4'
F F 0.0171 0.0103 'International Tables Vol C Tables 4.2.6.8 and 6.1.1.4'

loop_
_exptl_crystal_face_index_h
_exptl_crystal_face_index_k
_exptl_crystal_face_index_l
_exptl_crystal_face_perp_dist
6 -7 7 0.3331
10 3 11 0.3215
8 12 9 0.2689
0 14 0 0.1771
-10 -7 -11 0.2997
0 -14 0 0.2451
11 3 4 0.2603
0 6 16 0.2610
-11 -4 -5 0.2623
-1 -6 -16 0.2173
0 -6 11 0.2226
8 9 0 0.2128
9 9 3 0.2284
-8 -9 0 0.2904
0 -15 -7 0.2704
8 -7 3 0.3217
9 6 -1 0.1995
-1 -2 14 0.2188

loop_
_geom_angle_atom_site_label_1
_geom_angle_atom_site_label_2
_geom_angle_atom_site_label_3
_geom_angle
_geom_angle_site_symmetry_1
_geom_angle_site_symmetry_3
_geom_angle_publ_flag
C006 O001 C00I 120.2(3) . . ?
C00B C005 C00D 115.2(4) . . ?
C00B C005 C00G 124.0(4) . . ?
C00D C005 C00G 120.8(4) . . ?
O001 C006 C00A 124.1(4) . . ?
C00E C006 O001 116.4(4) . . ?
C00E C006 C00A 119.4(4) . . ?
C00C C008 C00F 120.1(4) . . ?
C00H C008 C00C 119.0(4) . . ?
C00H C008 C00F 120.9(4) . . ?
C006 C00A H00A 120.2 . . ?
C006 C00A C00C 119.6(4) . . ?
C00C C00A H00A 120.2 . . ?
F004 C00B C005 119.3(4) . . ?
F004 C00B C00K 117.3(5) . . ?
C00K C00B C005 123.3(4) . . ?
C008 C00C C00A 120.6(4) . . ?
C008 C00C H00C 119.7 . . ?
C00A C00C H00C 119.7 . . ?
F002 C00D C005 119.0(4) . . ?
F002 C00D C00L 118.1(4) . . ?
C00L C00D C005 122.9(5) . . ?
C006 C00E H00E 119.2 . . ?
C006 C00E C00H 121.5(4) . . ?
C00H C00E H00E 119.2 . . ?
C00G C00F C008 177.8(5) . . ?
C00F C00G C005 178.9(4) . . ?
C008 C00H C00E 119.8(4) . . ?
C008 C00H H00H 120.1 . . ?
C00E C00H H00H 120.1 . . ?
O001 C00I H00I 110.3 . . ?
O001 C00I C00M 108.4(5) . . ?
O001 C00I C00N 102.4(4) . . ?
C00M C00I H00I 110.3 . . ?
C00M C00I C00N 114.9(6) . . ?
C00N C00I H00I 110.3 . . ?
F003 C00J C00K 119.9(5) . . ?
C00L C00J F003 120.0(5) . . ?
C00L C00J C00K 120.0(4) . . ?
F007 C00K C00B 120.7(5) . . ?
F007 C00K C00J 120.3(5) . . ?
C00B C00K C00J 118.9(5) . . ?
F009 C00L C00D 121.1(6) . . ?
C00J C00L F009 119.3(5) . . ?
C00J C00L C00D 119.7(5) . . ?
C00I C00M H00B 107.5 . . ?
C00I C00M H00D 107.5 . . ?
H00B C00M H00D 107.0 . . ?
O00O C00M C00I 119.2(8) . . ?
O00O C00M H00B 107.5 . . ?
O00O C00M H00D 107.5 . . ?
C00I C00N H00F 109.5 . . ?
C00I C00N H00G 109.5 . . ?
C00I C00N H00J 109.5 . . ?
H00F C00N H00G 109.5 . . ?
H00F C00N H00J 109.5 . . ?
H00G C00N H00J 109.5 . . ?
C00M O00O C2 123.2(12) . . ?
O00O C2 H2A 109.5 . . ?
O00O C2 H2B 109.5 . . ?
O00O C2 H2C 109.5 . . ?
H2A C2 H2B 109.5 . . ?
H2A C2 H2C 109.5 . . ?
H2B C2 H2C 109.5 . . ?

loop_
_geom_bond_atom_site_label_1
_geom_bond_atom_site_label_2
_geom_bond_distance
_geom_bond_site_symmetry_2
_geom_bond_publ_flag
O001 C006 1.365(5) . ?
O001 C00I 1.428(5) . ?
F002 C00D 1.325(6) . ?
F003 C00J 1.345(5) . ?
F004 C00B 1.330(6) . ?
C005 C00B 1.365(6) . ?
C005 C00D 1.374(6) . ?
C005 C00G 1.438(5) . ?
C006 C00A 1.383(6) . ?
C006 C00E 1.358(6) . ?
F007 C00K 1.344(6) . ?
C008 C00C 1.381(7) . ?
C008 C00F 1.438(6) . ?
C008 C00H 1.381(6) . ?
F009 C00L 1.355(7) . ?
C00A H00A 0.9300 . ?
C00A C00C 1.393(6) . ?
C00B C00K 1.360(7) . ?
C00C H00C 0.9300 . ?
C00D C00L 1.360(7) . ?
C00E H00E 0.9300 . ?
C00E C00H 1.383(6) . ?
C00F C00G 1.170(6) . ?
C00H H00H 0.9300 . ?
C00I H00I 0.9800 . ?
C00I C00M 1.485(10) . ?
C00I C00N 1.560(10) . ?
C00J C00K 1.365(8) . ?
C00J C00L 1.341(8) . ?
C00M H00B 0.9700 . ?
C00M H00D 0.9700 . ?
C00M O00O 1.112(11) . ?
C00N H00F 0.9600 . ?
C00N H00G 0.9600 . ?
C00N H00J 0.9600 . ?
O00O C2 1.410(13) . ?
C2 H2A 0.9600 . ?
C2 H2B 0.9600 . ?
C2 H2C 0.9600 . ?

loop_
_geom_torsion_atom_site_label_1
_geom_torsion_atom_site_label_2
_geom_torsion_atom_site_label_3
_geom_torsion_atom_site_label_4
_geom_torsion
_geom_torsion_site_symmetry_1
_geom_torsion_site_symmetry_2
_geom_torsion_site_symmetry_3
_geom_torsion_site_symmetry_4
_geom_torsion_publ_flag
O001 C006 C00A C00C 179.8(4) . . . . ?
O001 C006 C00E C00H -177.6(4) . . . . ?
O001 C00I C00M O00O -145.6(12) . . . . ?
F002 C00D C00L F009 -3.3(9) . . . . ?
F002 C00D C00L C00J 178.1(5) . . . . ?
F003 C00J C00K F007 1.0(7) . . . . ?
F003 C00J C00K C00B 179.9(4) . . . . ?
F003 C00J C00L F009 0.6(8) . . . . ?
F003 C00J C00L C00D 179.2(4) . . . . ?
F004 C00B C00K F007 -2.3(7) . . . . ?
F004 C00B C00K C00J 178.8(4) . . . . ?
C005 C00B C00K F007 -179.2(4) . . . . ?
C005 C00B C00K C00J 1.8(7) . . . . ?
C005 C00D C00L F009 178.6(5) . . . . ?
C005 C00D C00L C00J 0.1(8) . . . . ?
C006 O001 C00I C00M 74.8(6) . . . . ?
C006 O001 C00I C00N -163.4(5) . . . . ?
C006 C00A C00C C008 -2.4(7) . . . . ?
C006 C00E C00H C008 -2.3(7) . . . . ?
C00A C006 C00E C00H 0.8(7) . . . . ?
C00B C005 C00D F002 -179.1(5) . . . . ?
C00B C005 C00D C00L -1.0(7) . . . . ?
C00C C008 C00H C00E 1.4(6) . . . . ?
C00D C005 C00B F004 -176.9(4) . . . . ?
C00D C005 C00B C00K 0.1(7) . . . . ?
C00E C006 C00A C00C 1.5(7) . . . . ?
C00F C008 C00C C00A -179.3(3) . . . . ?
C00F C008 C00H C00E -178.5(4) . . . . ?
C00G C005 C00B F004 2.4(6) . . . . ?
C00G C005 C00B C00K 179.3(4) . . . . ?
C00G C005 C00D F002 1.7(7) . . . . ?
C00G C005 C00D C00L 179.7(4) . . . . ?
C00H C008 C00C C00A 0.9(6) . . . . ?
C00I O001 C006 C00A 14.0(6) . . . . ?
C00I O001 C006 C00E -167.7(4) . . . . ?
C00I C00M O00O C2 -172.7(13) . . . . ?
C00K C00J C00L F009 -176.7(5) . . . . ?
C00K C00J C00L C00D 1.9(8) . . . . ?
C00L C00J C00K F007 178.3(5) . . . . ?
C00L C00J C00K C00B -2.8(7) . . . . ?
C00N C00I C00M O00O 100.5(13) . . . . ?

loop_
_exptl_oxdiff_crystal_face_indexfrac_h
_exptl_oxdiff_crystal_face_indexfrac_k
_exptl_oxdiff_crystal_face_indexfrac_l
_exptl_oxdiff_crystal_face_x
_exptl_oxdiff_crystal_face_y
_exptl_oxdiff_crystal_face_z
6.3615 -6.9098 7.3243 -0.7167 0.3175 0.6209
9.6875 2.9499 10.9813 -0.1843 0.0808 0.9795
7.8073 12.4470 8.7211 0.5295 -0.2359 0.8149
-0.0807 13.5221 -0.2648 0.9136 -0.4057 0.0260
-9.7511 -6.9328 -11.0027 -0.0814 0.0372 -0.9960
-0.3316 -13.7371 -0.2014 -0.9118 0.4049 -0.0680
10.6377 3.3722 3.9897 -0.1871 -0.4216 0.8873
0.4631 5.8929 16.2679 0.3661 0.8246 0.4313
-10.6603 -3.5859 -4.5764 0.1741 0.3922 -0.9033
-0.5891 -5.9347 -16.3203 -0.3640 -0.8199 -0.4419
0.0000 -6.0000 11.0000 -0.4125 0.8649 0.2403
8.0000 9.0000 -0.0000 0.2968 -0.6934 0.6153
9.0000 9.0000 3.0000 0.2558 -0.5591 0.7593
-8.0000 -9.0000 0.0000 -0.2968 0.6934 -0.6153
-0.0000 -15.0000 -7.0000 -1.0044 -0.0029 -0.2061
8.0000 -7.0000 3.0000 -0.7827 -0.0396 0.6403
9.0000 6.0000 -1.0000 0.0570 -0.7228 0.6572
-1.0000 -2.0000 14.0000 -0.1069 0.9908 0.2481
